data_4114190
loop_
_publ_author_name
'Lihung Pu'
'Andrew D. Phillips'
'Anne F. Richards'
'Matthias Stender'
'Richard S. Simons'
'Marilyn M. Olmstead'
'Philip P. Power'

_publ_section_title
;
 Germanium and Tin Analogues of Alkynes and Their Reduction Products
;
_journal_name_full 'Journal of the American Chemical Society'
_journal_page_first 11626
_journal_page_last 11636
_journal_paper_doi 10.1021/ja035711m
_journal_volume 125
_journal_year 2003
_chemical_formula_sum 'C96 H122 Ge2 K2'
_chemical_formula_weight 1499.32
_chemical_name_common K2[Bert*Ge]2.4benzene
_chemical_name_systematic
; 
 ? 
;
_space_group_IT_number 2
_symmetry_cell_setting triclinic
_symmetry_space_group_name_Hall '-P 1'
_symmetry_space_group_name_H-M 'P -1'
_atom_sites_solution_hydrogens geom
_atom_sites_solution_primary direct
_atom_sites_solution_secondary difmap
_audit_creation_method SHELXL-97
_cell_angle_alpha 81.996(7)
_cell_angle_beta 74.240(7)
_cell_angle_gamma 65.170(7)
_cell_formula_units_Z 1
_cell_length_a 12.5633(13)
_cell_length_b 12.8465(12)
_cell_length_c 15.1597(11)
_cell_measurement_reflns_used 44
_cell_measurement_temperature 130(2)
_cell_measurement_theta_max 28.4
_cell_measurement_theta_min 6.5
_cell_volume 2136.2(4)
_computing_cell_refinement 'Siemens P3'
_computing_data_collection 'Siemens P3'
_computing_data_reduction 'Siemens XDISK'
_computing_molecular_graphics 'SHELXTL 5, XP (Sheldrick, 1994)'
_computing_publication_material 'SHELXL-97 (Sheldrick, 1997)'
_computing_structure_refinement 'SHELXL-97 (Sheldrick, 1997)'
_computing_structure_solution 'SHELXS-97 (Sheldrick, 1990)'
_diffrn_ambient_temperature 130(2)
_diffrn_measured_fraction_theta_full 0.998
_diffrn_measured_fraction_theta_max 0.998
_diffrn_measurement_device_type 'Bruker SMART 1000'
_diffrn_measurement_method 2\q-\w
_diffrn_radiation_monochromator 'nickel filter'
_diffrn_radiation_source 'Siemens rotating anode'
_diffrn_radiation_type CuK\a
_diffrn_radiation_wavelength 1.54178
_diffrn_reflns_av_R_equivalents 0.0000
_diffrn_reflns_av_sigmaI/netI 0.0150
_diffrn_reflns_limit_h_max 13
_diffrn_reflns_limit_h_min -12
_diffrn_reflns_limit_k_max 13
_diffrn_reflns_limit_k_min -13
_diffrn_reflns_limit_l_max 16
_diffrn_reflns_limit_l_min 0
_diffrn_reflns_number 5640
_diffrn_reflns_theta_full 56.40
_diffrn_reflns_theta_max 56.40
_diffrn_reflns_theta_min 3.03
_diffrn_standards_decay_% 4.9
_diffrn_standards_interval_count 198
_diffrn_standards_number 2
_exptl_absorpt_coefficient_mu 2.055
_exptl_absorpt_correction_T_max 0.4937
_exptl_absorpt_correction_T_min 0.4937
_exptl_absorpt_correction_type empirical
_exptl_absorpt_process_details XABS2
_exptl_crystal_colour black
_exptl_crystal_density_diffrn 1.165
_exptl_crystal_description block
_exptl_crystal_F_000 800
_exptl_crystal_size_max 0.40
_exptl_crystal_size_mid 0.40
_exptl_crystal_size_min 0.40
_refine_diff_density_max 0.545
_refine_diff_density_min -0.387
_refine_diff_density_rms 0.055
_refine_ls_extinction_method none
_refine_ls_goodness_of_fit_ref 1.054
_refine_ls_hydrogen_treatment constr
_refine_ls_matrix_type full
_refine_ls_number_parameters 448
_refine_ls_number_reflns 5640
_refine_ls_number_restraints 0
_refine_ls_restrained_S_all 1.054
_refine_ls_R_factor_all 0.0421
_refine_ls_R_factor_gt 0.0376
_refine_ls_shift/su_max 0.001
_refine_ls_shift/su_mean 0.000
_refine_ls_structure_factor_coef Fsqd
_refine_ls_weighting_details 'calc w=1/[\s^2^(Fo^2^)+(0.0545P)^2^+2.3401P] where P=(Fo^2^+2Fc^2^)/3'
_refine_ls_weighting_scheme calc
_refine_ls_wR_factor_gt 0.0965
_refine_ls_wR_factor_ref 0.0994
_reflns_number_gt 5140
_reflns_number_total 5640
_reflns_threshold_expression I>2\s(I)
_cod_data_source_file ja035711msi20030421_060217_6.cif
_cod_data_source_block mn1101
_cod_original_cell_volume 2136.2(3)
_cod_database_code 4114190

loop_
_symmetry_equiv_pos_as_xyz
'x, y, z'
'-x, -y, -z'

loop_
_atom_site_label
_atom_site_type_symbol
_atom_site_fract_x
_atom_site_fract_y
_atom_site_fract_z
_atom_site_U_iso_or_equiv
_atom_site_adp_type
_atom_site_occupancy
_atom_site_symmetry_multiplicity
_atom_site_calc_flag
_atom_site_refinement_flags
K1 K 0.75649(5) 1.10121(5) 0.16396(4) 0.03121(18) Uani 1 1 d .
Ge1 Ge 0.99186(3) 0.90966(2) 0.01853(2) 0.02123(12) Uani 1 1 d .
C1 C 1.0911(2) 0.8131(2) 0.11288(17) 0.0176(6) Uani 1 1 d .
C2 C 1.2117(2) 0.7295(2) 0.08550(17) 0.0186(6) Uani 1 1 d .
C3 C 1.2597(2) 0.6334(2) 0.14093(18) 0.0235(6) Uani 1 1 d .
H3 H 1.3385 0.5773 0.1183 0.028 Uiso 1 1 calc R
C4 C 1.1955(2) 0.6178(2) 0.22763(18) 0.0255(6) Uani 1 1 d .
H4 H 1.2275 0.5505 0.2637 0.031 Uiso 1 1 calc R
C5 C 1.0831(2) 0.7032(2) 0.26042(18) 0.0234(6) Uani 1 1 d .
H5 H 1.0399 0.6972 0.3216 0.028 Uiso 1 1 calc R
C6 C 1.0321(2) 0.7980(2) 0.20531(17) 0.0189(6) Uani 1 1 d .
C7 C 0.9145(2) 0.8860(2) 0.25598(17) 0.0196(6) Uani 1 1 d .
C8 C 0.8056(2) 0.8704(2) 0.27381(17) 0.0205(6) Uani 1 1 d .
C9 C 0.7034(2) 0.9438(2) 0.33379(17) 0.0216(6) Uani 1 1 d .
H9 H 0.6306 0.9325 0.3460 0.026 Uiso 1 1 calc R
C10 C 0.7039(2) 1.0327(2) 0.37619(18) 0.0222(6) Uani 1 1 d .
C11 C 0.8115(2) 1.0479(2) 0.35612(18) 0.0229(6) Uani 1 1 d .
H11 H 0.8134 1.1092 0.3834 0.028 Uiso 1 1 calc R
C12 C 0.9164(2) 0.9768(2) 0.29755(17) 0.0206(6) Uani 1 1 d .
C13 C 1.3029(2) 0.7417(2) 0.00199(17) 0.0192(6) Uani 1 1 d .
C14 C 1.3505(2) 0.6665(2) -0.07157(17) 0.0195(6) Uani 1 1 d .
C15 C 1.4502(2) 0.6688(2) -0.14022(17) 0.0201(6) Uani 1 1 d .
H15 H 1.4819 0.6177 -0.1895 0.024 Uiso 1 1 calc R
C16 C 1.5044(2) 0.7430(2) -0.13887(17) 0.0216(6) Uani 1 1 d .
C17 C 1.4544(2) 0.8184(2) -0.06615(18) 0.0233(6) Uani 1 1 d .
H17 H 1.4890 0.8710 -0.0647 0.028 Uiso 1 1 calc R
C18 C 1.3562(2) 0.8195(2) 0.00389(17) 0.0211(6) Uani 1 1 d .
C19 C 0.7989(3) 0.7750(2) 0.22921(19) 0.0275(6) Uani 1 1 d .
H19 H 0.8753 0.7420 0.1809 0.033 Uiso 1 1 calc R
C20 C 0.6939(3) 0.8195(3) 0.1823(2) 0.0415(8) Uani 1 1 d .
H20A H 0.6987 0.7576 0.1482 0.062 Uiso 1 1 calc R
H20B H 0.6984 0.8833 0.1398 0.062 Uiso 1 1 calc R
H20C H 0.6174 0.8462 0.2287 0.062 Uiso 1 1 calc R
C21 C 0.7902(3) 0.6781(3) 0.2976(2) 0.0428(8) Uani 1 1 d .
H21A H 0.7132 0.7066 0.3435 0.064 Uiso 1 1 calc R
H21B H 0.8570 0.6505 0.3281 0.064 Uiso 1 1 calc R
H21C H 0.7947 0.6150 0.2651 0.064 Uiso 1 1 calc R
C22 C 0.5919(2) 1.1102(2) 0.44263(18) 0.0261(6) Uani 1 1 d .
H22 H 0.5261 1.0839 0.4474 0.031 Uiso 1 1 calc R
C23 C 0.5490(3) 1.2346(2) 0.4081(2) 0.0351(7) Uani 1 1 d .
H23A H 0.6107 1.2637 0.4051 0.053 Uiso 1 1 calc R
H23B H 0.4737 1.2809 0.4501 0.053 Uiso 1 1 calc R
H23C H 0.5351 1.2394 0.3468 0.053 Uiso 1 1 calc R
C24 C 0.6138(3) 1.1003(3) 0.5387(2) 0.0396(8) Uani 1 1 d .
H24A H 0.6769 1.1271 0.5363 0.059 Uiso 1 1 calc R
H24B H 0.6395 1.0200 0.5604 0.059 Uiso 1 1 calc R
H24C H 0.5390 1.1473 0.5808 0.059 Uiso 1 1 calc R
C25 C 1.0323(2) 0.9954(2) 0.28258(18) 0.0255(6) Uani 1 1 d .
H25 H 1.0940 0.9428 0.2334 0.031 Uiso 1 1 calc R
C26 C 1.0176(3) 1.1175(3) 0.2501(2) 0.0341(7) Uani 1 1 d .
H26A H 0.9979 1.1332 0.1900 0.051 Uiso 1 1 calc R
H26B H 1.0931 1.1258 0.2451 0.051 Uiso 1 1 calc R
H26C H 0.9524 1.1720 0.2943 0.051 Uiso 1 1 calc R
C27 C 1.0804(3) 0.9621(3) 0.3693(2) 0.0411(8) Uani 1 1 d .
H27A H 1.0202 1.0099 0.4198 0.062 Uiso 1 1 calc R
H27B H 1.1553 0.9737 0.3583 0.062 Uiso 1 1 calc R
H27C H 1.0966 0.8812 0.3856 0.062 Uiso 1 1 calc R
C28 C 1.2945(2) 0.5843(2) -0.07920(18) 0.0240(6) Uani 1 1 d .
H28 H 1.2232 0.5971 -0.0260 0.029 Uiso 1 1 calc R
C29 C 1.2492(3) 0.6088(3) -0.1670(2) 0.0377(8) Uani 1 1 d .
H29A H 1.1884 0.6877 -0.1670 0.057 Uiso 1 1 calc R
H29B H 1.2130 0.5553 -0.1698 0.057 Uiso 1 1 calc R
H29C H 1.3170 0.5991 -0.2203 0.057 Uiso 1 1 calc R
C30 C 1.3820(3) 0.4590(2) -0.0742(2) 0.0373(8) Uani 1 1 d .
H30A H 1.4496 0.4422 -0.1284 0.056 Uiso 1 1 calc R
H30B H 1.3400 0.4091 -0.0719 0.056 Uiso 1 1 calc R
H30C H 1.4127 0.4453 -0.0188 0.056 Uiso 1 1 calc R
C31 C 1.6162(2) 0.7403(2) -0.21025(18) 0.0239(6) Uani 1 1 d .
H31 H 1.6316 0.6873 -0.2591 0.029 Uiso 1 1 calc R
C32 C 1.6015(3) 0.8575(2) -0.25587(19) 0.0305(7) Uani 1 1 d .
H32A H 1.5335 0.8858 -0.2852 0.046 Uiso 1 1 calc R
H32B H 1.6756 0.8507 -0.3022 0.046 Uiso 1 1 calc R
H32C H 1.5860 0.9115 -0.2095 0.046 Uiso 1 1 calc R
C33 C 1.7261(3) 0.6916(3) -0.1680(2) 0.0319(7) Uani 1 1 d .
H33A H 1.7978 0.6898 -0.2151 0.048 Uiso 1 1 calc R
H33B H 1.7386 0.6136 -0.1437 0.048 Uiso 1 1 calc R
H33C H 1.7120 0.7403 -0.1181 0.048 Uiso 1 1 calc R
C34 C 1.3112(3) 0.8982(2) 0.08435(18) 0.0264(6) Uani 1 1 d .
H34 H 1.2245 0.9118 0.1110 0.032 Uiso 1 1 calc R
C35 C 1.3159(3) 1.0151(3) 0.0587(2) 0.0363(7) Uani 1 1 d .
H35A H 1.4002 1.0058 0.0371 0.055 Uiso 1 1 calc R
H35B H 1.2770 1.0635 0.1125 0.055 Uiso 1 1 calc R
H35C H 1.2733 1.0514 0.0098 0.055 Uiso 1 1 calc R
C36 C 1.3782(4) 0.8394(3) 0.1585(2) 0.0579(11) Uani 1 1 d .
H36A H 1.3685 0.7673 0.1780 0.087 Uiso 1 1 calc R
H36B H 1.3455 0.8896 0.2110 0.087 Uiso 1 1 calc R
H36C H 1.4642 0.8234 0.1346 0.087 Uiso 1 1 calc R
C37 C 0.8123(4) 0.7301(3) 0.5221(2) 0.0528(10) Uani 1 1 d .
H37 H 0.7439 0.7673 0.4965 0.063 Uiso 1 1 calc R
C38 C 0.8306(4) 0.6259(3) 0.5690(3) 0.0559(10) Uani 1 1 d .
H38 H 0.7755 0.5911 0.5752 0.067 Uiso 1 1 calc R
C39 C 0.9293(4) 0.5734(3) 0.6063(3) 0.0631(12) Uani 1 1 d .
H39 H 0.9426 0.5017 0.6384 0.076 Uiso 1 1 calc R
C40 C 1.0084(4) 0.6239(3) 0.5973(3) 0.0604(11) Uani 1 1 d .
H40 H 1.0758 0.5877 0.6241 0.073 Uiso 1 1 calc R
C41 C 0.9906(4) 0.7271(3) 0.5495(2) 0.0534(10) Uani 1 1 d .
H41 H 1.0464 0.7614 0.5424 0.064 Uiso 1 1 calc R
C42 C 0.8924(4) 0.7794(3) 0.5127(2) 0.0524(10) Uani 1 1 d .
H42 H 0.8796 0.8508 0.4802 0.063 Uiso 1 1 calc R
C43 C 1.0219(3) 0.5201(3) 0.0791(2) 0.0387(8) Uani 1 1 d .
H43 H 1.0374 0.5335 0.1335 0.046 Uiso 1 1 calc R
C44 C 0.9869(3) 0.6077(3) 0.0169(2) 0.0380(8) Uani 1 1 d .
H44 H 0.9773 0.6823 0.0285 0.046 Uiso 1 1 calc R
C45 C 0.9653(3) 0.5885(3) -0.0628(2) 0.0388(8) Uani 1 1 d .
H45 H 0.9419 0.6495 -0.1062 0.047 Uiso 1 1 calc R
C1S C 0.5498(7) 1.5281(7) 0.4267(5) 0.0523(18) Uiso 0.50 1 d P
C2S C 0.6059(7) 1.4928(6) 0.4540(5) 0.0411(16) Uiso 0.50 1 d P
C3S C 0.6179(8) 1.4505(8) 0.5179(6) 0.069(2) Uiso 0.50 1 d P
C4S C 0.4917 1.5575 0.4007 0.050 Uiso 0.25 1 d P
C5S C 0.5449 1.4776 0.5155 0.050 Uiso 0.25 1 d P
C6S C 0.6684 1.4182 0.5487 0.050 Uiso 0.25 1 d P
C7S C 0.4133 1.5720 0.4141 0.050 Uiso 0.13 1 d P
C8S C 0.5183 1.5758 0.3762 0.050 Uiso 0.13 1 d P
C9S C 0.6622 1.4670 0.4732 0.050 Uiso 0.13 1 d P
C10S C 0.4764 1.5433 0.4342 0.050 Uiso 0.13 1 d P
C11S C 0.4212 1.6066 0.3710 0.050 Uiso 0.13 1 d P
C12S C 0.6095 1.5237 0.4057 0.050 Uiso 0.13 1 d P

loop_
_atom_site_aniso_label
_atom_site_aniso_U_11
_atom_site_aniso_U_22
_atom_site_aniso_U_33
_atom_site_aniso_U_23
_atom_site_aniso_U_13
_atom_site_aniso_U_12
K1 0.0235(3) 0.0312(3) 0.0232(3) 0.0028(3) 0.0009(3) -0.0009(3)
Ge1 0.0237(2) 0.02068(18) 0.02325(19) 0.00063(12) -0.00888(13) -0.01107(14)
C1 0.0183(14) 0.0208(13) 0.0164(13) -0.0070(10) -0.0007(11) -0.0107(11)
C2 0.0180(14) 0.0219(14) 0.0177(13) -0.0052(11) -0.0013(11) -0.0101(11)
C3 0.0184(14) 0.0221(14) 0.0260(15) -0.0046(12) -0.0022(12) -0.0051(12)
C4 0.0245(16) 0.0227(14) 0.0237(15) 0.0028(11) -0.0042(12) -0.0061(12)
C5 0.0246(15) 0.0264(15) 0.0187(14) -0.0005(11) -0.0014(12) -0.0120(13)
C6 0.0160(14) 0.0212(13) 0.0221(14) -0.0046(11) -0.0026(11) -0.0100(11)
C7 0.0206(15) 0.0204(13) 0.0161(13) 0.0012(10) -0.0033(11) -0.0076(11)
C8 0.0186(14) 0.0210(13) 0.0199(14) -0.0001(11) -0.0016(11) -0.0079(11)
C9 0.0169(14) 0.0262(14) 0.0215(14) 0.0010(11) -0.0021(11) -0.0106(12)
C10 0.0212(15) 0.0239(14) 0.0199(14) -0.0011(11) -0.0023(11) -0.0089(12)
C11 0.0242(15) 0.0222(14) 0.0211(14) -0.0051(11) -0.0008(12) -0.0094(12)
C12 0.0197(14) 0.0250(14) 0.0167(13) -0.0018(11) -0.0016(11) -0.0100(12)
C13 0.0162(14) 0.0215(13) 0.0188(13) -0.0030(11) -0.0043(11) -0.0058(11)
C14 0.0167(14) 0.0195(13) 0.0204(14) -0.0007(11) -0.0045(11) -0.0054(11)
C15 0.0177(14) 0.0211(13) 0.0188(14) -0.0053(11) -0.0036(11) -0.0043(11)
C16 0.0169(14) 0.0254(14) 0.0198(14) -0.0035(11) -0.0018(11) -0.0066(12)
C17 0.0202(15) 0.0261(14) 0.0262(15) -0.0061(12) -0.0021(12) -0.0123(12)
C18 0.0193(14) 0.0235(14) 0.0195(14) -0.0052(11) -0.0018(11) -0.0078(12)
C19 0.0231(15) 0.0287(15) 0.0309(16) -0.0099(12) 0.0017(12) -0.0130(13)
C20 0.047(2) 0.0460(19) 0.0449(19) -0.0097(15) -0.0159(16) -0.0256(17)
C21 0.052(2) 0.0316(17) 0.052(2) -0.0026(15) -0.0109(17) -0.0243(16)
C22 0.0205(15) 0.0318(15) 0.0245(15) -0.0093(12) 0.0035(12) -0.0118(12)
C23 0.0282(17) 0.0308(16) 0.0386(18) -0.0117(13) -0.0013(14) -0.0052(13)
C24 0.0341(18) 0.051(2) 0.0241(16) -0.0078(14) 0.0048(14) -0.0130(15)
C25 0.0203(15) 0.0330(16) 0.0230(15) -0.0113(12) 0.0026(12) -0.0120(12)
C26 0.0342(18) 0.0444(18) 0.0320(16) -0.0016(14) -0.0046(14) -0.0256(15)
C27 0.0361(19) 0.049(2) 0.046(2) 0.0036(16) -0.0175(16) -0.0217(16)
C28 0.0217(15) 0.0271(15) 0.0258(15) -0.0081(12) -0.0010(12) -0.0130(12)
C29 0.0409(19) 0.0434(18) 0.0391(18) -0.0061(14) -0.0124(15) -0.0235(16)
C30 0.0394(19) 0.0270(16) 0.050(2) -0.0043(14) -0.0107(15) -0.0170(14)
C31 0.0190(14) 0.0297(15) 0.0222(14) -0.0081(11) 0.0005(12) -0.0101(12)
C32 0.0277(16) 0.0380(17) 0.0255(15) -0.0034(13) 0.0010(13) -0.0165(14)
C33 0.0194(15) 0.0367(17) 0.0370(17) -0.0068(13) -0.0012(13) -0.0103(13)
C34 0.0235(15) 0.0341(16) 0.0242(15) -0.0122(12) 0.0035(12) -0.0162(13)
C35 0.0390(19) 0.0371(17) 0.0375(18) -0.0152(14) -0.0001(14) -0.0208(15)
C36 0.091(3) 0.044(2) 0.036(2) -0.0133(16) -0.027(2) -0.015(2)
C37 0.052(2) 0.065(3) 0.0278(18) -0.0057(17) -0.0015(16) -0.015(2)
C38 0.050(2) 0.055(2) 0.053(2) -0.0148(19) 0.0153(19) -0.025(2)
C39 0.055(3) 0.036(2) 0.072(3) 0.0111(19) 0.011(2) -0.0134(19)
C40 0.056(3) 0.057(2) 0.053(2) 0.0116(19) -0.0088(19) -0.014(2)
C41 0.073(3) 0.048(2) 0.042(2) -0.0014(17) -0.0067(19) -0.032(2)
C42 0.068(3) 0.043(2) 0.0336(19) 0.0058(15) -0.0039(18) -0.017(2)
C43 0.0276(17) 0.047(2) 0.0440(19) -0.0146(16) -0.0063(15) -0.0149(15)
C44 0.0249(17) 0.0329(18) 0.059(2) -0.0165(16) -0.0019(15) -0.0148(14)
C45 0.0260(17) 0.0353(18) 0.051(2) 0.0003(15) -0.0072(15) -0.0097(14)

loop_
_atom_type_symbol
_atom_type_description
_atom_type_scat_dispersion_real
_atom_type_scat_dispersion_imag
_atom_type_scat_source
C C 0.0181 0.0091 'International Tables Vol C Tables 4.2.6.8 and 6.1.1.4'
H H 0.0000 0.0000 'International Tables Vol C Tables 4.2.6.8 and 6.1.1.4'
K K 0.3868 1.0657 'International Tables Vol C Tables 4.2.6.8 and 6.1.1.4'
Ge Ge -1.0885 0.8855 'International Tables Vol C Tables 4.2.6.8 and 6.1.1.4'

loop_
_geom_angle_atom_site_label_1
_geom_angle_atom_site_label_2
_geom_angle_atom_site_label_3
_geom_angle
_geom_angle_site_symmetry_1
_geom_angle_site_symmetry_3
C14 K1 C13 26.82(7) 2_775 2_775
C14 K1 C12 141.61(7) 2_775 .
C13 K1 C12 152.77(7) 2_775 .
C14 K1 C7 165.70(7) 2_775 .
C13 K1 C7 152.88(7) 2_775 .
C12 K1 C7 26.74(7) . .
C14 K1 C15 26.64(7) 2_775 2_775
C13 K1 C15 46.79(7) 2_775 2_775
C12 K1 C15 139.92(7) . 2_775
C7 K1 C15 160.31(7) . 2_775
C14 K1 C18 47.06(7) 2_775 2_775
C13 K1 C18 26.82(7) 2_775 2_775
C12 K1 C18 165.70(7) . 2_775
C7 K1 C18 141.72(7) . 2_775
C15 K1 C18 53.90(7) 2_775 2_775
C14 K1 C11 128.12(7) 2_775 .
C13 K1 C11 153.30(7) 2_775 .
C12 K1 C11 26.18(7) . .
C7 K1 C11 46.33(7) . .
C15 K1 C11 116.00(7) 2_775 .
C18 K1 C11 167.43(7) 2_775 .
C14 K1 C8 167.03(7) 2_775 .
C13 K1 C8 153.27(7) 2_775 .
C12 K1 C8 46.70(7) . .
C7 K1 C8 26.54(7) . .
C15 K1 C8 140.97(7) 2_775 .
C18 K1 C8 127.98(7) 2_775 .
C11 K1 C8 53.43(7) . .
C14 K1 C17 53.95(7) 2_775 2_775
C13 K1 C17 46.35(7) 2_775 2_775
C12 K1 C17 160.85(7) . 2_775
C7 K1 C17 139.84(7) . 2_775
C15 K1 C17 45.38(7) 2_775 2_775
C18 K1 C17 25.87(7) 2_775 2_775
C11 K1 C17 142.19(7) . 2_775
C8 K1 C17 115.79(7) . 2_775
C14 K1 C16 46.74(7) 2_775 2_775
C13 K1 C16 54.58(7) 2_775 2_775
C12 K1 C16 146.99(7) . 2_775
C7 K1 C16 146.56(7) . 2_775
C15 K1 C16 25.86(7) 2_775 2_775
C18 K1 C16 46.24(7) 2_775 2_775
C11 K1 C16 121.25(7) . 2_775
C8 K1 C16 120.39(7) . 2_775
C17 K1 C16 25.87(7) 2_775 2_775
C14 K1 C9 143.49(7) 2_775 .
C13 K1 C9 153.95(7) 2_775 .
C12 K1 C9 53.28(7) . .
C7 K1 C9 45.92(7) . .
C15 K1 C9 117.03(7) 2_775 .
C18 K1 C9 129.59(7) 2_775 .
C11 K1 C9 44.75(7) . .
C8 K1 C9 25.85(7) . .
C17 K1 C9 107.66(7) 2_775 .
C16 K1 C9 101.77(7) 2_775 .
C14 K1 C10 128.50(7) 2_775 .
C13 K1 C10 153.15(7) 2_775 .
C12 K1 C10 46.09(7) . .
C7 K1 C10 53.97(7) . .
C15 K1 C10 106.36(7) 2_775 .
C18 K1 C10 143.76(7) 2_775 .
C11 K1 C10 25.61(7) . .
C8 K1 C10 45.81(7) . .
C17 K1 C10 117.97(7) 2_775 .
C16 K1 C10 101.67(7) 2_775 .
C9 K1 C10 25.36(7) . .
C1 Ge1 Ge1 112.14(7) . 2_775
C1 Ge1 K1 98.56(7) . .
Ge1 Ge1 K1 73.603(19) 2_775 .
C1 Ge1 K1 96.39(7) . 2_775
Ge1 Ge1 K1 66.242(18) 2_775 2_775
K1 Ge1 K1 139.845(12) . 2_775
C6 C1 C2 113.9(2) . .
C6 C1 Ge1 120.74(18) . .
C2 C1 Ge1 122.25(17) . .
C3 C2 C1 121.9(2) . .
C3 C2 C13 113.3(2) . .
C1 C2 C13 124.3(2) . .
C4 C3 C2 121.8(2) . .
C3 C4 C5 117.9(2) . .
C4 C5 C6 121.2(2) . .
C5 C6 C1 122.8(2) . .
C5 C6 C7 113.0(2) . .
C1 C6 C7 124.1(2) . .
C12 C7 C8 119.2(2) . .
C12 C7 C6 118.9(2) . .
C8 C7 C6 121.3(2) . .
C12 C7 K1 76.31(15) . .
C8 C7 K1 78.24(14) . .
C6 C7 K1 123.59(16) . .
C9 C8 C7 119.1(2) . .
C9 C8 C19 120.0(2) . .
C7 C8 C19 121.0(2) . .
C9 C8 K1 79.14(15) . .
C7 C8 K1 75.22(14) . .
C19 C8 K1 116.29(17) . .
C10 C9 C8 122.6(2) . .
C10 C9 K1 78.57(15) . .
C8 C9 K1 75.02(15) . .
C9 C10 C11 117.4(2) . .
C9 C10 C22 121.6(2) . .
C11 C10 C22 121.0(2) . .
C9 C10 K1 76.07(15) . .
C11 C10 K1 73.78(15) . .
C22 C10 K1 120.40(17) . .
C12 C11 C10 122.5(2) . .
C12 C11 K1 75.15(15) . .
C10 C11 K1 80.61(15) . .
C11 C12 C7 119.3(2) . .
C11 C12 C25 119.4(2) . .
C7 C12 C25 121.3(2) . .
C11 C12 K1 78.67(15) . .
C7 C12 K1 76.95(15) . .
C25 C12 K1 116.87(16) . .
C14 C13 C18 119.1(2) . .
C14 C13 C2 121.8(2) . .
C18 C13 C2 118.4(2) . .
C14 C13 K1 75.70(14) . 2_775
C18 C13 K1 78.12(15) . 2_775
C2 C13 K1 125.12(16) . 2_775
C15 C14 C13 119.3(2) . .
C15 C14 C28 119.2(2) . .
C13 C14 C28 121.5(2) . .
C15 C14 K1 78.02(14) . 2_775
C13 C14 K1 77.48(14) . 2_775
C28 C14 K1 113.78(16) . 2_775
C16 C15 C14 122.5(2) . .
C16 C15 K1 80.17(15) . 2_775
C14 C15 K1 75.34(14) . 2_775
C15 C16 C17 117.4(2) . .
C15 C16 C31 122.1(2) . .
C17 C16 C31 120.5(2) . .
C15 C16 K1 73.97(15) . 2_775
C17 C16 K1 76.10(15) . 2_775
C31 C16 K1 121.99(17) . 2_775
C18 C17 C16 122.6(2) . .
C18 C17 K1 76.07(15) . 2_775
C16 C17 K1 78.04(15) . 2_775
C17 C18 C13 119.2(2) . .
C17 C18 C34 120.1(2) . .
C13 C18 C34 120.6(2) . .
C17 C18 K1 78.07(16) . 2_775
C13 C18 K1 75.06(14) . 2_775
C34 C18 K1 120.40(17) . 2_775
C8 C19 C21 112.0(2) . .
C8 C19 C20 112.1(2) . .
C21 C19 C20 109.7(3) . .
C23 C22 C10 111.7(2) . .
C23 C22 C24 110.6(2) . .
C10 C22 C24 111.3(2) . .
C12 C25 C26 113.0(2) . .
C12 C25 C27 110.5(2) . .
C26 C25 C27 110.8(2) . .
C14 C28 C30 111.9(2) . .
C14 C28 C29 111.2(2) . .
C30 C28 C29 110.4(2) . .
C16 C31 C32 112.8(2) . .
C16 C31 C33 110.4(2) . .
C32 C31 C33 110.4(2) . .
C36 C34 C35 110.5(3) . .
C36 C34 C18 110.5(2) . .
C35 C34 C18 114.5(2) . .
C42 C37 C38 120.1(4) . .
C39 C38 C37 119.4(4) . .
C40 C39 C38 120.2(4) . .
C39 C40 C41 120.3(4) . .
C42 C41 C40 119.5(4) . .
C41 C42 C37 120.6(3) . .
C44 C43 C45 119.8(3) . 2_765
C43 C44 C45 120.4(3) . .
C44 C45 C43 119.8(3) . 2_765
C12S C1S C10S 160.9(12) . .
C12S C1S C4S 124.3(10) . .
C10S C1S C4S 36.6(4) . .
C12S C1S C2S 59.6(8) . .
C10S C1S C2S 139.3(11) . .
C4S C1S C2S 174.0(12) . .
C12S C1S C8S 92.4(8) . .
C10S C1S C8S 68.7(6) . .
C4S C1S C8S 32.8(3) . .
C2S C1S C8S 151.9(11) . .
C12S C1S C5S 163.4(11) . 2_686
C10S C1S C5S 35.7(3) . 2_686
C4S C1S C5S 72.3(6) . 2_686
C2S C1S C5S 103.9(9) . 2_686
C8S C1S C5S 103.9(7) . 2_686
C12S C1S C5S 110.0(9) . .
C10S C1S C5S 89.2(6) . .
C4S C1S C5S 125.8(8) . .
C2S C1S C5S 50.4(7) . .
C8S C1S C5S 156.7(8) . .
C5S C1S C5S 53.5(3) 2_686 .
C12S C1S C9S 55.2(6) . .
C10S C1S C9S 143.8(8) . .
C4S C1S C9S 177.3(8) . .
C2S C1S C9S 4.8(6) . .
C8S C1S C9S 147.3(7) . .
C5S C1S C9S 108.2(5) 2_686 .
C5S C1S C9S 54.7(3) . .
C12S C1S C7S 145.7(9) . .
C10S C1S C7S 15.2(3) . .
C4S C1S C7S 21.5(3) . .
C2S C1S C7S 154.4(10) . .
C8S C1S C7S 53.7(4) . .
C5S C1S C7S 50.8(3) 2_686 .
C5S C1S C7S 104.3(5) . .
C9S C1S C7S 159.0(5) . .
C12S C1S C3S 82.5(8) . .
C10S C1S C3S 116.6(7) . .
C4S C1S C3S 153.0(8) . .
C2S C1S C3S 22.9(7) . .
C8S C1S C3S 173.2(8) . .
C5S C1S C3S 81.0(5) 2_686 .
C5S C1S C3S 27.5(3) . .
C9S C1S C3S 27.3(3) . .
C7S C1S C3S 131.7(6) . .
C12S C1S C11S 122.6(8) . .
C10S C1S C11S 38.4(4) . .
C4S C1S C11S 5.5(3) . .
C2S C1S C11S 177.6(9) . .
C8S C1S C11S 30.3(3) . .
C5S C1S C11S 73.8(4) 2_686 .
C5S C1S C11S 127.2(5) . .
C9S C1S C11S 176.7(5) . .
C7S C1S C11S 23.39(12) . .
C3S C1S C11S 154.8(6) . .
C12S C1S C3S 176.8(10) . 2_686
C10S C1S C3S 17.2(4) . 2_686
C4S C1S C3S 53.7(5) . 2_686
C2S C1S C3S 122.7(9) . 2_686
C8S C1S C3S 85.1(6) . 2_686
C5S C1S C3S 18.8(3) 2_686 2_686
C5S C1S C3S 72.3(4) . 2_686
C9S C1S C3S 127.0(6) . 2_686
C7S C1S C3S 32.2(3) . 2_686
C3S C1S C3S 99.8(5) . 2_686
C11S C1S C3S 55.0(4) . 2_686
C9S C2S C12S 118.8(9) . .
C9S C2S C1S 170.0(12) . .
C12S C2S C1S 51.8(7) . .
C9S C2S C3S 50.2(7) . .
C12S C2S C3S 168.9(11) . .
C1S C2S C3S 139.1(11) . .
C9S C2S C5S 96.2(7) . .
C12S C2S C5S 144.4(9) . .
C1S C2S C5S 92.8(9) . .
C3S C2S C5S 46.2(6) . .
C9S C2S C10S 168.8(8) . .
C12S C2S C10S 72.0(5) . .
C1S C2S C10S 20.2(6) . .
C3S C2S C10S 118.9(8) . .
C5S C2S C10S 72.8(4) . .
C9S C2S C4S 172.6(8) . .
C12S C2S C4S 53.8(5) . .
C1S C2S C4S 3.0(6) . .
C3S C2S C4S 137.1(8) . .
C5S C2S C4S 91.0(5) . .
C10S C2S C4S 18.23(9) . .
C9S C2S C5S 141.6(7) . 2_686
C12S C2S C5S 99.2(7) . 2_686
C1S C2S C5S 47.4(7) . 2_686
C3S C2S C5S 91.6(7) . 2_686
C5S C2S C5S 45.4(3) . 2_686
C10S C2S C5S 27.32(12) . 2_686
C4S C2S C5S 45.5(2) . 2_686
C9S C2S C8S 155.1(7) . .
C12S C2S C8S 36.8(4) . .
C1S C2S C8S 15.1(6) . .
C3S C2S C8S 153.8(8) . .
C5S C2S C8S 107.6(5) . .
C10S C2S C8S 35.28(16) . .
C4S C2S C8S 17.44(8) . .
C5S C2S C8S 62.4(3) 2_686 .
C9S C2S C6S 34.1(4) . .
C12S C2S C6S 152.9(7) . .
C1S C2S C6S 155.1(9) . .
C3S C2S C6S 16.1(5) . .
C5S C2S C6S 62.2(4) . .
C10S C2S C6S 135.0(4) . .
C4S C2S C6S 153.2(4) . .
C5S C2S C6S 107.7(4) 2_686 .
C8S C2S C6S 169.2(4) . .
C9S C2S C10S 87.2(6) . 2_686
C12S C2S C10S 153.3(8) . 2_686
C1S C2S C10S 101.8(8) . 2_686
C3S C2S C10S 37.2(6) . 2_686
C5S C2S C10S 9.01(18) . 2_686
C10S C2S C10S 81.8(3) . 2_686
C4S C2S C10S 100.0(4) . 2_686
C5S C2S C10S 54.4(2) 2_686 2_686
C8S C2S C10S 116.6(4) . 2_686
C6S C2S C10S 53.2(2) . 2_686
C9S C3S C6S 97.3(10) . .
C9S C3S C5S 114.2(11) . .
C6S C3S C5S 148.1(12) . .
C9S C3S C7S 158.5(11) . 2_686
C6S C3S C7S 62.8(6) . 2_686
C5S C3S C7S 85.2(8) . 2_686
C9S C3S C2S 45.8(6) . .
C6S C3S C2S 143.1(12) . .
C5S C3S C2S 68.6(8) . .
C7S C3S C2S 153.5(11) 2_686 .
C9S C3S C10S 155.1(11) . 2_686
C6S C3S C10S 106.7(9) . 2_686
C5S C3S C10S 41.4(4) . 2_686
C7S C3S C10S 43.9(4) 2_686 2_686
C2S C3S C10S 110.0(9) . 2_686
C9S C3S C4S 167.6(10) . 2_686
C6S C3S C4S 93.6(8) . 2_686
C5S C3S C4S 54.5(5) . 2_686
C7S C3S C4S 30.8(3) 2_686 2_686
C2S C3S C4S 123.2(8) . 2_686
C10S C3S C4S 13.13(15) 2_686 2_686
C9S C3S C11S 156.2(9) . 2_686
C6S C3S C11S 58.9(6) . 2_686
C5S C3S C11S 89.4(7) . 2_686
C7S C3S C11S 7.7(2) 2_686 2_686
C2S C3S C11S 158.0(9) . 2_686
C10S C3S C11S 48.1(3) 2_686 2_686
C4S C3S C11S 35.0(2) 2_686 2_686
C9S C3S C1S 63.8(7) . .
C6S C3S C1S 161.0(10) . .
C5S C3S C1S 50.6(5) . .
C7S C3S C1S 135.6(8) 2_686 .
C2S C3S C1S 18.1(5) . .
C10S C3S C1S 92.0(6) 2_686 .
C4S C3S C1S 105.1(5) 2_686 .
C11S C3S C1S 140.0(6) 2_686 .
C9S C3S C12S 41.2(5) . .
C6S C3S C12S 138.4(9) . .
C5S C3S C12S 73.2(6) . .
C7S C3S C12S 157.6(8) 2_686 .
C2S C3S C12S 4.7(5) . .
C10S C3S C12S 114.6(6) 2_686 .
C4S C3S C12S 127.7(6) 2_686 .
C11S C3S C12S 162.6(6) 2_686 .
C1S C3S C12S 22.6(3) . .
C9S C3S C1S 143.9(10) . 2_686
C6S C3S C1S 118.6(9) . 2_686
C5S C3S C1S 29.7(5) . 2_686
C7S C3S C1S 55.8(5) 2_686 2_686
C2S C3S C1S 98.3(7) . 2_686
C10S C3S C1S 12.0(3) 2_686 2_686
C4S C3S C1S 25.0(3) 2_686 2_686
C11S C3S C1S 59.8(4) 2_686 2_686
C1S C3S C1S 80.2(5) . 2_686
C12S C3S C1S 102.9(5) . 2_686
C9S C3S C5S 102.7(8) . 2_686
C6S C3S C5S 159.8(9) . 2_686
C5S C3S C5S 11.8(4) . 2_686
C7S C3S C5S 96.9(6) 2_686 2_686
C2S C3S C5S 57.0(6) . 2_686
C10S C3S C5S 53.1(4) 2_686 2_686
C4S C3S C5S 66.2(3) 2_686 2_686
C11S C3S C5S 101.0(4) 2_686 2_686
C1S C3S C5S 39.0(3) . 2_686
C12S C3S C5S 61.6(3) . 2_686
C1S C3S C5S 41.3(3) 2_686 2_686
C10S C4S C8S 153.1 . .
C10S C4S C1S 70.8(5) . .
C8S C4S C1S 87.1(5) . .
C10S C4S C7S 67.4 . .
C8S C4S C7S 132.3 . .
C1S C4S C7S 138.3(5) . .
C10S C4S C11S 111.6 . .
C8S C4S C11S 87.7 . .
C1S C4S C11S 170.0(5) . .
C7S C4S C11S 45.1 . .
C10S C4S C5S 1.0 . 2_686
C8S C4S C5S 152.1 . 2_686
C1S C4S C5S 69.9(5) . 2_686
C7S C4S C5S 68.3 . 2_686
C11S C4S C5S 112.4 . 2_686
C10S C4S C12S 96.1 . .
C8S C4S C12S 62.8 . .
C1S C4S C12S 25.3(5) . .
C7S C4S C12S 163.5 . .
C11S C4S C12S 150.5 . .
C5S C4S C12S 95.2 2_686 .
C10S C4S C3S 30.7(3) . 2_686
C8S C4S C3S 159.5(3) . 2_686
C1S C4S C3S 101.3(6) . 2_686
C7S C4S C3S 37.0(3) . 2_686
C11S C4S C3S 81.0(3) . 2_686
C5S C4S C3S 31.5(3) 2_686 2_686
C12S C4S C3S 126.6(3) . 2_686
C10S C4S C2S 68.9(2) . .
C8S C4S C2S 89.5(2) . .
C1S C4S C2S 3.0(6) . .
C7S C4S C2S 136.4(2) . .
C11S C4S C2S 172.6(2) . .
C5S C4S C2S 68.1(2) 2_686 .
C12S C4S C2S 27.3(2) . .
C3S C4S C2S 99.6(4) 2_686 .
C10S C4S C6S 57.0 . 2_686
C8S C4S C6S 140.6 . 2_686
C1S C4S C6S 127.6(5) . 2_686
C7S C4S C6S 10.9 . 2_686
C11S C4S C6S 54.9 . 2_686
C5S C4S C6S 57.8 2_686 2_686
C12S C4S C6S 152.8 . 2_686
C3S C4S C6S 26.3(3) 2_686 2_686
C2S C4S C6S 125.9(2) . 2_686
C10S C4S C5S 36.4 . .
C8S C4S C5S 120.5 . .
C1S C4S C5S 34.4(5) . .
C7S C4S C5S 103.9 . .
C11S C4S C5S 147.4 . .
C5S C4S C5S 35.6 2_686 .
C12S C4S C5S 59.7 . .
C3S C4S C5S 67.1(3) 2_686 .
C2S C4S C5S 32.5(2) . .
C6S C4S C5S 93.4 2_686 .
C10S C5S C3S 93.4(6) 2_686 .
C10S C5S C2S 158.5(4) 2_686 .
C3S C5S C2S 65.2(7) . .
C10S C5S C5S 106.3 2_686 2_686
C3S C5S C5S 160.2(6) . 2_686
C2S C5S C5S 95.2(4) . 2_686
C10S C5S C7S 39.5 2_686 2_686
C3S C5S C7S 54.0(6) . 2_686
C2S C5S C7S 119.0(4) . 2_686
C5S C5S C7S 145.7 2_686 2_686
C10S C5S C1S 38.4(4) 2_686 2_686
C3S C5S C1S 131.5(7) . 2_686
C2S C5S C1S 163.1(4) . 2_686
C5S C5S C1S 68.0(4) 2_686 2_686
C7S C5S C1S 77.8(4) 2_686 2_686
C10S C5S C4S 0.7 2_686 2_686
C3S C5S C4S 93.9(6) . 2_686
C2S C5S C4S 159.1(4) . 2_686
C5S C5S C4S 105.7 2_686 2_686
C7S C5S C4S 40.1 2_686 2_686
C1S C5S C4S 37.8(4) 2_686 2_686
C10S C5S C9S 125.5 2_686 .
C3S C5S C9S 32.3(6) . .
C2S C5S C9S 33.0(4) . .
C5S C5S C9S 128.2 2_686 .
C7S C5S C9S 86.0 2_686 .
C1S C5S C9S 163.8(4) 2_686 .
C4S C5S C9S 126.1 2_686 .
C10S C5S C1S 164.7(3) 2_686 .
C3S C5S C1S 101.9(7) . .
C2S C5S C1S 36.8(4) . .
C5S C5S C1S 58.5(3) 2_686 .
C7S C5S C1S 155.6(3) 2_686 .
C1S C5S C1S 126.5(3) 2_686 .
C4S C5S C1S 164.1(3) 2_686 .
C9S C5S C1S 69.7(3) . .
C10S C5S C6S 77.7 2_686 .
C3S C5S C6S 15.8(6) . .
C2S C5S C6S 80.9(4) . .
C5S C5S C6S 175.9 2_686 .
C7S C5S C6S 38.2 2_686 .
C1S C5S C6S 115.9(4) 2_686 .
C4S C5S C6S 78.2 2_686 .
C9S C5S C6S 47.9 . .
C1S C5S C6S 117.6(3) . .
C10S C5S C10S 133.9 2_686 .
C3S C5S C10S 132.7(6) . .
C2S C5S C10S 67.6(4) . .
C5S C5S C10S 27.6 2_686 .
C7S C5S C10S 173.3 2_686 .
C1S C5S C10S 95.6(4) 2_686 .
C4S C5S C10S 133.3 2_686 .
C9S C5S C10S 100.6 . .
C1S C5S C10S 30.9(3) . .
C6S C5S C10S 148.4 . .
C10S C5S C2S 66.9(3) 2_686 2_686
C3S C5S C2S 160.1(6) . 2_686
C2S C5S C2S 134.6(3) . 2_686
C5S C5S C2S 39.3(3) 2_686 2_686
C7S C5S C2S 106.4(3) 2_686 2_686
C1S C5S C2S 28.7(4) 2_686 2_686
C4S C5S C2S 66.4(3) 2_686 2_686
C9S C5S C2S 167.5(3) . 2_686
C1S C5S C2S 97.8(3) . 2_686
C6S C5S C2S 144.6(3) . 2_686
C10S C5S C2S 67.0(3) . 2_686
C3S C6S C7S 69.5(6) . 2_686
C3S C6S C9S 41.2(7) . .
C7S C6S C9S 110.3 2_686 .
C3S C6S C11S 93.4(7) . 2_686
C7S C6S C11S 24.9 2_686 2_686
C9S C6S C11S 134.5 . 2_686
C3S C6S C5S 16.2(7) . .
C7S C6S C5S 53.4 2_686 .
C9S C6S C5S 57.2 . .
C11S C6S C5S 77.4 2_686 .
C3S C6S C10S 44.3(7) . 2_686
C7S C6S C10S 25.3 2_686 2_686
C9S C6S C10S 85.3 . 2_686
C11S C6S C10S 49.3 2_686 2_686
C5S C6S C10S 28.2 . 2_686
C3S C6S C2S 20.9(7) . .
C7S C6S C2S 90.2(2) 2_686 .
C9S C6S C2S 20.3(2) . .
C11S C6S C2S 114.2(2) 2_686 .
C5S C6S C2S 36.9(2) . .
C10S C6S C2S 65.1(2) 2_686 .
C3S C6S C4S 60.1(7) . 2_686
C7S C6S C4S 9.7 2_686 2_686
C9S C6S C4S 101.1 . 2_686
C11S C6S C4S 33.6 2_686 2_686
C5S C6S C4S 44.0 . 2_686
C10S C6S C4S 15.8 2_686 2_686
C2S C6S C4S 80.9(2) . 2_686
C11S C7S C10S 111.6 . .
C11S C7S C4S 77.1 . .
C10S C7S C4S 35.3 . .
C11S C7S C6S 120.9 . 2_686
C10S C7S C6S 124.5 . 2_686
C4S C7S C6S 159.4 . 2_686
C11S C7S C3S 161.5(5) . 2_686
C10S C7S C3S 77.0(5) . 2_686
C4S C7S C3S 112.2(5) . 2_686
C6S C7S C3S 47.6(5) 2_686 2_686
C11S C7S C5S 146.3 . 2_686
C10S C7S C5S 36.3 . 2_686
C4S C7S C5S 71.6 . 2_686
C6S C7S C5S 88.4 2_686 2_686
C3S C7S C5S 40.8(5) 2_686 2_686
C11S C7S C8S 60.0 . .
C10S C7S C8S 51.8 . .
C4S C7S C8S 17.4 . .
C6S C7S C8S 167.8 2_686 .
C3S C7S C8S 127.5(5) 2_686 .
C5S C7S C8S 87.8 2_686 .
C11S C7S C1S 96.9(3) . .
C10S C7S C1S 15.0(3) . .
C4S C7S C1S 20.3(3) . .
C6S C7S C1S 139.4(3) 2_686 .
C3S C7S C1S 91.9(6) 2_686 .
C5S C7S C1S 51.3(3) 2_686 .
C8S C7S C1S 36.9(3) . .
C11S C7S C9S 158.1 . 2_686
C10S C7S C9S 85.8 . 2_686
C4S C7S C9S 121.1 . 2_686
C6S C7S C9S 39.1 2_686 2_686
C3S C7S C9S 9.4(5) 2_686 2_686
C5S C7S C9S 49.5 2_686 2_686
C8S C7S C9S 136.8 . 2_686
C1S C7S C9S 100.8(3) . 2_686
C4S C8S C1S 60.1(5) . .
C4S C8S C10S 13.4 . .
C1S C8S C10S 49.3(5) . .
C4S C8S C11S 64.6 . .
C1S C8S C11S 124.1(5) . .
C10S C8S C11S 74.7 . .
C4S C8S C12S 94.7 . .
C1S C8S C12S 35.3(5) . .
C10S C8S C12S 84.6 . .
C11S C8S C12S 159.2 . .
C4S C8S C7S 30.3 . .
C1S C8S C7S 89.5(5) . .
C10S C8S C7S 40.2 . .
C11S C8S C7S 34.6 . .
C12S C8S C7S 124.6 . .
C4S C8S C2S 73.0(2) . .
C1S C8S C2S 13.0(5) . .
C10S C8S C2S 62.3(2) . .
C11S C8S C2S 137.1(2) . .
C12S C8S C2S 22.4(2) . .
C7S C8S C2S 102.5(2) . .
C4S C8S C5S 20.0 . 2_686
C1S C8S C5S 44.4(5) . 2_686
C10S C8S C5S 6.5 . 2_686
C11S C8S C5S 79.9 . 2_686
C12S C8S C5S 79.7 . 2_686
C7S C8S C5S 45.6 . 2_686
C2S C8S C5S 57.3(2) . 2_686
C2S C9S C3S 84.0(8) . .
C2S C9S C6S 125.6(5) . .
C3S C9S C6S 41.5(7) . .
C2S C9S C12S 31.0(5) . .
C3S C9S C12S 115.0(7) . .
C6S C9S C12S 156.5 . .
C2S C9S C5S 50.8(5) . .
C3S C9S C5S 33.5(7) . .
C6S C9S C5S 74.9 . .
C12S C9S C5S 81.6 . .
C2S C9S C1S 5.3(6) . .
C3S C9S C1S 88.9(7) . .
C6S C9S C1S 130.5(3) . .
C12S C9S C1S 26.1(3) . .
C5S C9S C1S 55.6(3) . .
C2S C9S C7S 95.3(5) . 2_686
C3S C9S C7S 12.1(7) . 2_686
C6S C9S C7S 30.5 . 2_686
C12S C9S C7S 126.1 . 2_686
C5S C9S C7S 44.5 . 2_686
C1S C9S C7S 100.1(3) . 2_686
C2S C9S C10S 69.9(5) . 2_686
C3S C9S C10S 14.8(7) . 2_686
C6S C9S C10S 55.9 . 2_686
C12S C9S C10S 100.7 . 2_686
C5S C9S C10S 19.1 . 2_686
C1S C9S C10S 74.6(3) . 2_686
C7S C9S C10S 25.4 2_686 2_686
C4S C10S C5S 178.3 . 2_686
C4S C10S C1S 72.6(6) . .
C5S C10S C1S 106.0(6) 2_686 .
C4S C10S C7S 77.3 . .
C5S C10S C7S 104.2 2_686 .
C1S C10S C7S 149.8(6) . .
C4S C10S C8S 13.5 . .
C5S C10S C8S 164.9 2_686 .
C1S C10S C8S 62.0(6) . .
C7S C10S C8S 88.0 . .
C4S C10S C3S 136.2(5) . 2_686
C5S C10S C3S 45.2(5) 2_686 2_686
C1S C10S C3S 150.8(7) . 2_686
C7S C10S C3S 59.1(5) . 2_686
C8S C10S C3S 145.1(5) . 2_686
C4S C10S C11S 46.5 . .
C5S C10S C11S 134.8 2_686 .
C1S C10S C11S 118.3(6) . .
C7S C10S C11S 31.8 . .
C8S C10S C11S 56.4 . .
C3S C10S C11S 89.8(5) 2_686 .
C4S C10S C12S 63.8 . .
C5S C10S C12S 114.8 2_686 .
C1S C10S C12S 8.8(6) . .
C7S C10S C12S 141.0 . .
C8S C10S C12S 53.3 . .
C3S C10S C12S 159.4(5) 2_686 .
C11S C10S C12S 109.6 . .
C4S C10S C2S 92.8(3) . .
C5S C10S C2S 85.7(3) 2_686 .
C1S C10S C2S 20.4(6) . .
C7S C10S C2S 170.0(3) . .
C8S C10S C2S 82.4(3) . .
C3S C10S C2S 130.9(5) 2_686 .
C11S C10S C2S 138.7(3) . .
C12S C10S C2S 29.2(3) . .
C4S C10S C6S 107.2 . 2_686
C5S C10S C6S 74.2 2_686 2_686
C1S C10S C6S 175.9(5) . 2_686
C7S C10S C6S 30.2 . 2_686
C8S C10S C6S 117.2 . 2_686
C3S C10S C6S 29.0(5) 2_686 2_686
C11S C10S C6S 61.0 . 2_686
C12S C10S C6S 170.2 . 2_686
C2S C10S C6S 159.9(3) . 2_686
C4S C10S C5S 132.5 . .
C5S C10S C5S 46.1 2_686 .
C1S C10S C5S 59.9(6) . .
C7S C10S C5S 150.3 . .
C8S C10S C5S 121.5 . .
C3S C10S C5S 91.3(5) 2_686 .
C11S C10S C5S 173.8 . .
C12S C10S C5S 68.7 . .
C2S C10S C5S 39.6(3) . .
C6S C10S C5S 120.3 2_686 .
C4S C10S C2S 168.9(2) . 2_686
C5S C10S C2S 12.5(2) 2_686 2_686
C1S C10S C2S 118.5(5) . 2_686
C7S C10S C2S 91.7(2) . 2_686
C8S C10S C2S 170.9(2) . 2_686
C3S C10S C2S 32.7(5) 2_686 2_686
C11S C10S C2S 122.4(2) . 2_686
C12S C10S C2S 127.2(2) . 2_686
C2S C10S C2S 98.2(3) . 2_686
C6S C10S C2S 61.7(2) 2_686 2_686
C5S C10S C2S 58.6(2) . 2_686
C7S C11S C4S 57.8 . .
C7S C11S C8S 85.4 . .
C4S C11S C8S 27.7 . .
C7S C11S C10S 36.6 . .
C4S C11S C10S 21.9 . .
C8S C11S C10S 48.9 . .
C7S C11S C6S 34.1 . 2_686
C4S C11S C6S 91.5 . 2_686
C8S C11S C6S 118.4 . 2_686
C10S C11S C6S 69.7 . 2_686
C7S C11S C3S 10.8(3) . 2_686
C4S C11S C3S 64.0(3) . 2_686
C8S C11S C3S 90.7(3) . 2_686
C10S C11S C3S 42.1(3) . 2_686
C6S C11S C3S 27.7(3) 2_686 2_686
C7S C11S C1S 59.8(2) . .
C4S C11S C1S 4.5(2) . .
C8S C11S C1S 25.6(2) . .
C10S C11S C1S 23.3(2) . .
C6S C11S C1S 92.9(2) 2_686 .
C3S C11S C1S 65.2(4) 2_686 .
C7S C11S C5S 21.5 . 2_686
C4S C11S C5S 38.5 . 2_686
C8S C11S C5S 65.1 . 2_686
C10S C11S C5S 16.6 . 2_686
C6S C11S C5S 53.3 2_686 2_686
C3S C11S C5S 25.6(3) 2_686 2_686
C1S C11S C5S 39.6(2) . 2_686
C1S C12S C2S 68.6(7) . .
C1S C12S C8S 52.3(7) . .
C2S C12S C8S 120.8(5) . .
C1S C12S C9S 98.7(7) . .
C2S C12S C9S 30.2(5) . .
C8S C12S C9S 150.6 . .
C1S C12S C4S 30.4(7) . .
C2S C12S C4S 98.9(5) . .
C8S C12S C4S 22.5 . .
C9S C12S C4S 129.1 . .
C1S C12S C10S 10.3(7) . .
C2S C12S C10S 78.9(5) . .
C8S C12S C10S 42.1 . .
C9S C12S C10S 109.0 . .
C4S C12S C10S 20.1 . .
C1S C12S C5S 48.0(7) . .
C2S C12S C5S 20.8(5) . .
C8S C12S C5S 100.0 . .
C9S C12S C5S 50.7 . .
C4S C12S C5S 78.4 . .
C10S C12S C5S 58.3 . .
C1S C12S C3S 74.9(7) . .
C2S C12S C3S 6.4(6) . .
C8S C12S C3S 126.9(3) . .
C9S C12S C3S 23.9(3) . .
C4S C12S C3S 105.2(3) . .
C10S C12S C3S 85.2(3) . .
C5S C12S C3S 26.9(3) . .
C1S C12S C5S 10.7(7) . 2_686
C2S C12S C5S 58.0(5) . 2_686
C8S C12S C5S 62.8 . 2_686
C9S C12S C5S 88.0 . 2_686
C4S C12S C5S 41.1 . 2_686
C10S C12S C5S 21.0 . 2_686
C5S C12S C5S 37.3 . 2_686
C3S C12S C5S 64.2(3) . 2_686

loop_
_geom_bond_atom_site_label_1
_geom_bond_atom_site_label_2
_geom_bond_distance
_geom_bond_site_symmetry_2
K1 C14 3.027(3) 2_775
K1 C13 3.050(3) 2_775
K1 C12 3.050(3) .
K1 C7 3.058(3) .
K1 C15 3.061(3) 2_775
K1 C18 3.089(3) 2_775
K1 C11 3.094(3) .
K1 C8 3.097(3) .
K1 C17 3.114(3) 2_775
K1 C16 3.138(3) 2_775
K1 C9 3.148(3) .
K1 C10 3.179(3) .
Ge1 C1 2.077(3) .
Ge1 Ge1 2.3912(6) 2_775
Ge1 K1 3.5573(8) 2_775
C1 C6 1.425(4) .
C1 C2 1.428(4) .
C2 C3 1.398(4) .
C2 C13 1.499(4) .
C3 C4 1.380(4) .
C4 C5 1.384(4) .
C5 C6 1.394(4) .
C6 C7 1.508(4) .
C7 C12 1.413(4) .
C7 C8 1.413(4) .
C8 C9 1.398(4) .
C8 C19 1.522(4) .
C9 C10 1.389(4) .
C10 C11 1.393(4) .
C10 C22 1.523(4) .
C11 C12 1.392(4) .
C12 C25 1.525(4) .
C13 C14 1.410(4) .
C13 C18 1.424(4) .
C13 K1 3.050(3) 2_775
C14 C15 1.403(4) .
C14 C28 1.525(4) .
C14 K1 3.027(3) 2_775
C15 C16 1.389(4) .
C15 K1 3.061(3) 2_775
C16 C17 1.399(4) .
C16 C31 1.513(4) .
C16 K1 3.138(3) 2_775
C17 C18 1.389(4) .
C17 K1 3.114(3) 2_775
C18 C34 1.522(4) .
C18 K1 3.089(3) 2_775
C19 C21 1.526(4) .
C19 C20 1.528(4) .
C22 C23 1.522(4) .
C22 C24 1.533(4) .
C25 C26 1.526(4) .
C25 C27 1.529(4) .
C28 C30 1.527(4) .
C28 C29 1.529(4) .
C31 C32 1.526(4) .
C31 C33 1.533(4) .
C34 C36 1.512(4) .
C34 C35 1.520(4) .
C37 C42 1.366(6) .
C37 C38 1.383(5) .
C38 C39 1.372(6) .
C39 C40 1.368(6) .
C40 C41 1.380(5) .
C41 C42 1.364(5) .
C43 C44 1.366(5) .
C43 C45 1.385(5) 2_765
C44 C45 1.382(5) .
C45 C43 1.385(5) 2_765
C1S C12S 0.712(8) .
C1S C10S 0.836(8) .
C1S C4S 0.844(9) .
C1S C2S 0.844(8) .
C1S C8S 0.973(8) .
C1S C5S 1.295(8) 2_686
C1S C5S 1.409(8) .
C1S C9S 1.601(9) .
C1S C7S 1.622(9) .
C1S C3S 1.784(12) .
C1S C11S 1.864(9) .
C1S C3S 1.959(12) 2_686
C2S C9S 0.764(8) .
C2S C12S 0.782(7) .
C2S C3S 1.059(10) .
C2S C5S 1.087(7) .
C2S C10S 1.575(8) .
C2S C4S 1.686(8) .
C2S C5S 1.707(7) 2_686
C2S C8S 1.763(8) .
C2S C6S 1.787(8) .
C2S C10S 1.841(7) 2_686
C3S C9S 0.818(9) .
C3S C6S 0.823(9) .
C3S C5S 0.843(9) .
C3S C7S 1.045(9) 2_686
C3S C10S 1.186(9) 2_686
C3S C4S 1.609(9) 2_686
C3S C11S 1.767(9) 2_686
C3S C12S 1.833(9) .
C3S C1S 1.959(12) 2_686
C3S C5S 2.035(9) 2_686
C4S C10S 0.5280 .
C4S C8S 0.5283 .
C4S C7S 0.8910 .
C4S C11S 1.0264 .
C4S C5S 1.3137 2_686
C4S C12S 1.3772 .
C4S C3S 1.609(9) 2_686
C4S C6S 1.8528 2_686
C4S C5S 2.0217 .
C5S C10S 0.7859 2_686
C5S C5S 1.2216 2_686
C5S C7S 1.2864 2_686
C5S C1S 1.295(8) 2_686
C5S C4S 1.3137 2_686
C5S C9S 1.3942 .
C5S C6S 1.6018 .
C5S C10S 1.6274 .
C5S C2S 1.707(7) 2_686
C6S C7S 0.9921 2_686
C6S C9S 1.2315 .
C6S C11S 1.5164 2_686
C6S C10S 1.6264 2_686
C6S C4S 1.8528 2_686
C7S C11S 0.7452 .
C7S C10S 0.8436 .
C7S C6S 0.9921 2_686
C7S C3S 1.045(9) 2_686
C7S C5S 1.2864 2_686
C7S C8S 1.3066 .
C7S C9S 1.8303 2_686
C8S C10S 1.0273 .
C8S C11S 1.1354 .
C8S C12S 1.2295 .
C8S C5S 1.7978 2_686
C9S C12S 1.3310 .
C9S C7S 1.8303 2_686
C9S C10S 1.9581 2_686
C10S C5S 0.7859 2_686
C10S C3S 1.186(9) 2_686
C10S C11S 1.3155 .
C10S C12S 1.5266 .
C10S C6S 1.6264 2_686
C10S C2S 1.841(7) 2_686
C11S C6S 1.5164 2_686
C11S C3S 1.767(9) 2_686
C11S C5S 1.9506 2_686
C12S C5S 1.9882 2_686
